data_1538665
loop_
_publ_author_name
'Khitrova, V.I.'
'Klechkovskaya, V.V.'
'Pinsker, Z.G.'

_publ_section_title
;
 Electron diffraction study of tantalum dioxide in thin films
;
_journal_name_full 'Soviet Physics, Crystallography (= Kristallografiya)'
_journal_page_first 907
_journal_page_last 912
_journal_volume 12
_journal_year 1967
_chemical_formula_sum 'O2 Ta'
_chemical_name_systematic 'Ta O2'
_space_group_IT_number 88
_symmetry_space_group_name_Hall 'I 4bw -1bw'
_symmetry_space_group_name_H-M 'I 41/a :1'
_cell_angle_alpha 90
_cell_angle_beta 90
_cell_angle_gamma 90
_cell_formula_units_Z 32
_cell_length_a 13.32
_cell_length_b 13.32
_cell_length_c 6.12
_cell_volume 1085.825
_citation_journal_id_ASTM SPHCA6
_cod_data_source_file Khitrova_SPHCA6_1967_1199.cif
_cod_data_source_block O2Ta1
_cod_original_sg_symbol_Hall '-I 4ad (x,y+1/4,z+1/8)'
_cod_original_formula_sum 'O2 Ta1'
_cod_database_code 1538665

loop_
_symmetry_equiv_pos_as_xyz
x,y,z
-y,x+1/2,z+1/4
-x+1/2,-y+1/2,z+1/2
y+1/2,-x,z+3/4
-x,-y+1/2,-z+1/4
y,-x,-z
x-1/2,y,-z-1/4
-y-1/2,x+1/2,-z-1/2
x+1/2,y+1/2,z+1/2
-y+1/2,x+1,z+3/4
-x+1,-y+1,z+1
y+1,-x+1/2,z+5/4
-x+1/2,-y+1,-z+3/4
y+1/2,-x+1/2,-z+1/2
x,y+1/2,-z+1/4
-y,x+1,-z

loop_
_atom_site_label
_atom_site_type_symbol
_atom_site_fract_x
_atom_site_fract_y
_atom_site_fract_z
_atom_site_occupancy
_atom_site_U_iso_or_equiv
O4 O-2 0.274 0.125 0.5 1 0.0
Ta1 Ta+4 0.124 0.125 0.499 1 0.0
O3 O-2 0.275 0.125 0 1 0.0
O2 O-2 0.975 0.125 0.5 1 0.0
O1 O-2 0.975 0.125 0 1 0.0
Ta2 Ta+4 0.126 0.125 0.001 1 0.0
